data_4029327
loop_
_publ_author_name
'Shrestha, Binod Babu'
'Higashibayashi, Shuhei'
'Sakurai, Hidehiro'

_publ_section_title
;
 Columnar/herringbone dual crystal packing of pyrenylsumanene and its
 photophysical properties.
;
_journal_name_full 'Beilstein journal of organic chemistry'
_journal_page_first 841
_journal_page_last 847
_journal_paper_doi 10.3762/bjoc.10.80
_journal_volume 10
_journal_year 2014
_chemical_formula_moiety 'C37 H20'
_chemical_formula_sum 'C37 H20'
_chemical_formula_weight 464.53
_chemical_name_systematic
;
 ?
;
_space_group_IT_number 29
_symmetry_cell_setting orthorhombic
_symmetry_space_group_name_Hall 'P -2ac 2a'
_symmetry_space_group_name_H-M 'P 21 c a'
_atom_sites_solution_hydrogens geom
_atom_sites_solution_primary direct
_atom_sites_solution_secondary difmap
_audit_creation_method SHELXL-97
_cell_angle_alpha 90.00
_cell_angle_beta 90.00
_cell_angle_gamma 90.00
_cell_formula_units_Z 4
_cell_length_a 8.0620(5)
_cell_length_b 16.4220(10)
_cell_length_c 16.7170(10)
_cell_measurement_temperature 123(2)
_cell_volume 2213.2(2)
_computing_structure_refinement 'SHELXL-97 (Sheldrick, 2008)'
_diffrn_ambient_temperature 123(2)
_diffrn_measured_fraction_theta_full 0.998
_diffrn_measured_fraction_theta_max 0.998
_diffrn_radiation_monochromator graphite
_diffrn_radiation_source 'fine-focus sealed tube'
_diffrn_radiation_type MoK\a
_diffrn_radiation_wavelength 0.71069
_diffrn_reflns_av_R_equivalents 0.1247
_diffrn_reflns_av_sigmaI/netI 0.1091
_diffrn_reflns_limit_h_max 10
_diffrn_reflns_limit_h_min -10
_diffrn_reflns_limit_k_max 21
_diffrn_reflns_limit_k_min -21
_diffrn_reflns_limit_l_max 21
_diffrn_reflns_limit_l_min -21
_diffrn_reflns_number 21081
_diffrn_reflns_theta_full 27.48
_diffrn_reflns_theta_max 27.48
_diffrn_reflns_theta_min 3.07
_exptl_absorpt_coefficient_mu 0.079
_exptl_absorpt_correction_T_max 0.9992
_exptl_absorpt_correction_T_min 0.9843
_exptl_absorpt_correction_type multi-scan
_exptl_crystal_density_diffrn 1.394
_exptl_crystal_density_method 'not measured'
_exptl_crystal_F_000 968
_exptl_crystal_size_max 0.20
_exptl_crystal_size_mid 0.15
_exptl_crystal_size_min 0.01
_refine_diff_density_max 0.171
_refine_diff_density_min -0.202
_refine_diff_density_rms 0.045
_refine_ls_abs_structure_details 'Flack H D (1983), Acta Cryst. A39, 876-881'
_refine_ls_abs_structure_Flack -8(10)
_refine_ls_extinction_coef 0.0043(9)
_refine_ls_extinction_expression Fc^*^=kFc[1+0.001xFc^2^\l^3^/sin(2\q)]^-1/4^
_refine_ls_extinction_method SHELXL
_refine_ls_goodness_of_fit_ref 0.933
_refine_ls_hydrogen_treatment mixed
_refine_ls_matrix_type full
_refine_ls_number_parameters 335
_refine_ls_number_reflns 5061
_refine_ls_number_restraints 1
_refine_ls_restrained_S_all 0.933
_refine_ls_R_factor_all 0.1684
_refine_ls_R_factor_gt 0.0639
_refine_ls_shift/su_max 0.000
_refine_ls_shift/su_mean 0.000
_refine_ls_structure_factor_coef Fsqd
_refine_ls_weighting_details 'calc w=1/[\s^2^(Fo^2^)+(0.0749P)^2^+0.0000P] where P=(Fo^2^+2Fc^2^)/3'
_refine_ls_weighting_scheme calc
_refine_ls_wR_factor_gt 0.1308
_refine_ls_wR_factor_ref 0.1715
_reflns_number_gt 2249
_reflns_number_total 5061
_reflns_threshold_expression >2\s(I)
_cod_data_source_file 1860-5397-10-80-S1.cif
_cod_data_source_block pyrene3
_cod_depositor_comments 'Adding full bibliography for 4029327.cif.'
_cod_database_code 4029327

loop_
_symmetry_equiv_pos_as_xyz
'x, y, z'
'x+1/2, y, -z+1/2'
'x+1/2, -y, -z'
'x, -y, z+1/2'

loop_
_atom_site_label
_atom_site_type_symbol
_atom_site_fract_x
_atom_site_fract_y
_atom_site_fract_z
_atom_site_U_iso_or_equiv
_atom_site_adp_type
_atom_site_occupancy
_atom_site_symmetry_multiplicity
_atom_site_calc_flag
_atom_site_refinement_flags
C1 C 0.1724(5) 0.1421(3) 0.1357(2) 0.0515(11) Uani 1 1 d .
C2 C 0.2403(5) -0.1855(3) 0.1779(2) 0.0522(11) Uani 1 1 d .
C3 C -0.0369(5) 0.0388(3) 0.1645(2) 0.0536(11) Uani 1 1 d .
H3 H -0.1465 0.0250 0.1804 0.064 Uiso 1 1 calc R
C4 C 0.2393(6) -0.0046(3) 0.1202(2) 0.0513(10) Uani 1 1 d .
C5 C 0.0115(5) 0.1229(3) 0.1629(2) 0.0517(11) Uani 1 1 d .
C6 C 0.4493(5) 0.1000(3) 0.0877(2) 0.0530(11) Uani 1 1 d .
C7 C 0.2887(6) 0.0792(3) 0.1152(2) 0.0523(11) Uani 1 1 d .
C8 C 0.3561(5) -0.0670(2) 0.1018(2) 0.0509(11) Uani 1 1 d .
C9 C 0.2174(5) -0.3799(3) 0.2738(2) 0.0560(11) Uani 1 1 d .
C10 C 0.1959(5) -0.2684(3) 0.1782(2) 0.0551(11) Uani 1 1 d .
C11 C 0.0709(5) -0.0216(3) 0.1439(2) 0.0534(11) Uani 1 1 d .
H11 H 0.0340 -0.0765 0.1451 0.064 Uiso 1 1 calc R
C12 C 0.2382(6) -0.3191(3) 0.1168(2) 0.0565(11) Uani 1 1 d .
C13 C 0.2238(6) 0.2253(3) 0.1312(2) 0.0570(11) Uani 1 1 d .
C14 C 0.4943(6) 0.1850(3) 0.0829(2) 0.0624(13) Uani 1 1 d .
H14 H 0.6023 0.1993 0.0650 0.075 Uiso 1 1 calc R
C15 C 0.4462(6) -0.5401(3) 0.1771(3) 0.0664(13) Uani 1 1 d .
H15 H 0.5023 -0.5891 0.1904 0.080 Uiso 1 1 calc R
C16 C 0.1872(5) -0.2984(3) 0.2585(3) 0.0551(11) Uani 1 1 d .
C17 C 0.2252(6) -0.2386(3) 0.3138(2) 0.0568(11) Uani 1 1 d .
C18 C 0.5131(5) -0.0442(3) 0.0739(2) 0.0540(12) Uani 1 1 d .
H18 H 0.5899 -0.0853 0.0589 0.065 Uiso 1 1 calc R
C19 C 0.4570(6) -0.5085(3) 0.0961(3) 0.0652(13) Uani 1 1 d .
H19 H 0.5220 -0.5365 0.0575 0.078 Uiso 1 1 calc R
C20 C 0.3544(6) -0.4995(3) 0.2356(3) 0.0635(12) Uani 1 1 d .
C21 C 0.3108(5) -0.1544(3) 0.1086(2) 0.0519(11) Uani 1 1 d .
C22 C 0.3736(6) -0.4379(3) 0.0745(3) 0.0655(13) Uani 1 1 d .
C23 C 0.3601(6) -0.2105(3) 0.0447(2) 0.0577(11) Uani 1 1 d .
H23 H 0.4158 -0.1898 -0.0011 0.069 Uiso 1 1 calc R
C24 C 0.3872(7) 0.2447(3) 0.1031(2) 0.0642(13) Uani 1 1 d .
H24 H 0.4203 0.3000 0.0986 0.077 Uiso 1 1 calc R
C25 C 0.2836(6) -0.2637(3) 0.3886(2) 0.0595(12) Uani 1 1 d .
H25 H 0.3023 -0.2250 0.4298 0.071 Uiso 1 1 calc R
C26 C -0.0474(7) 0.2653(3) 0.1820(2) 0.0663(13) Uani 1 1 d .
H26 H -0.1213 0.3070 0.1988 0.080 Uiso 1 1 calc R
C27 C 0.3268(5) -0.2937(3) 0.0497(2) 0.0570(12) Uani 1 1 d .
C28 C 0.2355(6) -0.1573(2) 0.2663(2) 0.0572(11) Uani 1 1 d .
H28A H 0.1373 -0.1227 0.2767 0.069 Uiso 1 1 calc R
H28B H 0.3370 -0.1266 0.2804 0.069 Uiso 1 1 calc R
C29 C 0.5599(6) 0.0374(3) 0.0675(2) 0.0585(12) Uani 1 1 d .
H29 H 0.6682 0.0507 0.0493 0.070 Uiso 1 1 calc R
C30 C 0.2891(6) -0.4067(3) 0.3450(3) 0.0636(12) Uani 1 1 d .
C31 C 0.3623(6) -0.4935(3) 0.3278(3) 0.0704(14) Uani 1 1 d .
H31A H 0.4780 -0.4980 0.3472 0.084 Uiso 1 1 calc R
H31B H 0.2944 -0.5365 0.3533 0.084 Uiso 1 1 calc R
C32 C -0.0974(6) 0.1855(3) 0.1853(2) 0.0605(12) Uani 1 1 d .
H32 H -0.2064 0.1726 0.2028 0.073 Uiso 1 1 calc R
C33 C 0.2669(6) -0.4042(3) 0.1315(2) 0.0613(12) Uani 1 1 d .
C34 C 0.3151(6) -0.3487(3) 0.4026(3) 0.0706(14) Uani 1 1 d .
H34 H 0.3554 -0.3652 0.4535 0.085 Uiso 1 1 calc R
C35 C 0.2582(6) -0.4344(3) 0.2094(3) 0.0617(12) Uani 1 1 d .
C36 C 0.1091(7) 0.2860(3) 0.1547(2) 0.0641(13) Uani 1 1 d .
H36 H 0.1400 0.3418 0.1517 0.077 Uiso 1 1 calc R
C37 C 0.4044(6) -0.3705(3) 0.0114(2) 0.0641(13) Uani 1 1 d .
H37A H 0.5246 -0.3629 0.0018 0.077 Uiso 1 1 calc R
H37B H 0.3495 -0.3840 -0.0399 0.077 Uiso 1 1 calc R

loop_
_atom_site_aniso_label
_atom_site_aniso_U_11
_atom_site_aniso_U_22
_atom_site_aniso_U_33
_atom_site_aniso_U_23
_atom_site_aniso_U_13
_atom_site_aniso_U_12
C1 0.044(3) 0.067(3) 0.043(2) 0.005(2) -0.0051(19) -0.006(2)
C2 0.039(2) 0.067(3) 0.051(2) 0.001(2) -0.0034(19) -0.002(2)
C3 0.040(3) 0.070(3) 0.051(2) 0.005(2) -0.004(2) -0.006(2)
C4 0.040(3) 0.069(3) 0.045(2) 0.003(2) -0.0006(19) -0.003(2)
C5 0.046(3) 0.067(3) 0.042(2) 0.004(2) -0.004(2) -0.005(2)
C6 0.044(3) 0.070(3) 0.045(2) 0.007(2) 0.000(2) -0.005(3)
C7 0.043(3) 0.074(3) 0.041(2) 0.008(2) -0.0043(18) -0.003(2)
C8 0.039(2) 0.067(3) 0.047(2) 0.007(2) 0.0000(19) -0.007(2)
C9 0.041(3) 0.075(3) 0.052(2) 0.005(2) 0.000(2) -0.009(2)
C10 0.042(3) 0.070(3) 0.053(2) 0.001(2) -0.009(2) -0.006(2)
C11 0.045(3) 0.062(3) 0.053(2) 0.010(2) -0.003(2) -0.005(2)
C12 0.045(3) 0.069(3) 0.055(3) 0.005(2) -0.006(2) -0.009(2)
C13 0.055(3) 0.072(3) 0.044(2) 0.008(2) -0.008(2) -0.011(3)
C14 0.057(3) 0.079(4) 0.052(2) 0.013(3) -0.001(2) -0.018(3)
C15 0.055(3) 0.069(3) 0.075(3) -0.001(3) -0.001(3) -0.006(3)
C16 0.040(3) 0.071(3) 0.054(2) 0.008(2) -0.004(2) -0.001(2)
C17 0.041(2) 0.076(3) 0.053(2) 0.008(2) 0.004(2) -0.005(2)
C18 0.047(3) 0.074(3) 0.041(2) -0.003(2) 0.001(2) -0.002(3)
C19 0.055(3) 0.063(3) 0.078(3) -0.011(2) -0.005(3) -0.010(3)
C20 0.046(3) 0.069(3) 0.075(3) 0.005(2) -0.006(2) -0.013(3)
C21 0.039(3) 0.070(3) 0.047(2) 0.001(2) -0.0023(19) -0.001(2)
C22 0.059(3) 0.074(3) 0.064(3) -0.007(2) -0.011(3) -0.010(3)
C23 0.047(3) 0.079(3) 0.047(2) 0.004(2) -0.009(2) -0.005(3)
C24 0.068(4) 0.073(3) 0.052(2) 0.015(2) -0.003(2) -0.008(3)
C25 0.044(3) 0.087(3) 0.048(2) 0.009(2) 0.006(2) -0.004(2)
C26 0.066(3) 0.081(4) 0.052(2) 0.003(2) 0.002(3) 0.002(3)
C27 0.052(3) 0.070(3) 0.049(2) -0.003(2) -0.008(2) -0.004(2)
C28 0.048(3) 0.076(3) 0.048(2) 0.002(2) 0.000(2) -0.001(2)
C29 0.046(3) 0.085(4) 0.045(2) 0.004(2) 0.000(2) -0.008(3)
C30 0.047(3) 0.080(3) 0.064(3) 0.014(3) 0.008(2) -0.006(3)
C31 0.050(3) 0.083(3) 0.078(3) 0.019(2) 0.000(3) -0.005(3)
C32 0.054(3) 0.073(3) 0.054(3) 0.003(2) 0.003(2) 0.003(3)
C33 0.049(3) 0.078(3) 0.057(3) -0.003(2) -0.009(2) -0.006(2)
C34 0.059(3) 0.097(4) 0.056(3) 0.015(3) 0.005(2) 0.000(3)
C35 0.042(3) 0.067(3) 0.075(3) 0.003(2) -0.006(2) -0.011(2)
C36 0.072(4) 0.067(3) 0.054(3) 0.004(2) -0.004(2) -0.001(3)
C37 0.063(3) 0.075(3) 0.054(2) -0.004(2) -0.007(2) -0.006(3)

loop_
_atom_type_symbol
_atom_type_description
_atom_type_scat_dispersion_real
_atom_type_scat_dispersion_imag
_atom_type_scat_source
C C 0.0033 0.0016 'International Tables Vol C Tables 4.2.6.8 and 6.1.1.4'
H H 0.0000 0.0000 'International Tables Vol C Tables 4.2.6.8 and 6.1.1.4'

loop_
_geom_angle_atom_site_label_1
_geom_angle_atom_site_label_2
_geom_angle_atom_site_label_3
_geom_angle
C5 C1 C13 119.8(4)
C5 C1 C7 121.2(4)
C13 C1 C7 119.0(4)
C21 C2 C10 117.6(4)
C21 C2 C28 134.1(4)
C10 C2 C28 106.2(3)
C11 C3 C5 121.5(4)
C11 C3 H3 119.3
C5 C3 H3 119.3
C8 C4 C7 119.6(4)
C8 C4 C11 122.8(4)
C7 C4 C11 117.6(4)
C32 C5 C1 119.9(4)
C32 C5 C3 122.0(4)
C1 C5 C3 118.1(4)
C29 C6 C7 118.9(4)
C29 C6 C14 122.4(4)
C7 C6 C14 118.7(4)
C6 C7 C4 120.3(4)
C6 C7 C1 120.1(4)
C4 C7 C1 119.6(4)
C18 C8 C4 118.4(4)
C18 C8 C21 120.5(4)
C4 C8 C21 121.1(4)
C16 C9 C30 122.4(4)
C16 C9 C35 120.2(4)
C30 C9 C35 110.3(4)
C12 C10 C2 121.6(4)
C12 C10 C16 120.4(4)
C2 C10 C16 110.5(3)
C3 C11 C4 121.9(4)
C3 C11 H11 119.0
C4 C11 H11 119.0
C10 C12 C27 123.3(4)
C10 C12 C33 120.4(4)
C27 C12 C33 110.2(4)
C36 C13 C1 117.9(4)
C36 C13 C24 122.4(4)
C1 C13 C24 119.7(4)
C24 C14 C6 121.8(4)
C24 C14 H14 119.1
C6 C14 H14 119.1
C20 C15 C19 121.0(5)
C20 C15 H15 119.5
C19 C15 H15 119.5
C9 C16 C17 121.6(4)
C9 C16 C10 119.9(4)
C17 C16 C10 111.8(4)
C16 C17 C25 117.6(4)
C16 C17 C28 106.2(3)
C25 C17 C28 133.7(4)
C29 C18 C8 121.8(4)
C29 C18 H18 119.1
C8 C18 H18 119.1
C22 C19 C15 120.8(5)
C22 C19 H19 119.6
C15 C19 H19 119.6
C35 C20 C15 116.2(4)
C35 C20 C31 106.8(4)
C15 C20 C31 135.0(5)
C2 C21 C23 119.2(4)
C2 C21 C8 121.3(4)
C23 C21 C8 119.0(3)
C19 C22 C33 116.8(4)
C19 C22 C37 134.1(5)
C33 C22 C37 106.3(4)
C27 C23 C21 121.3(4)
C27 C23 H23 119.3
C21 C23 H23 119.3
C14 C24 C13 120.6(5)
C14 C24 H24 119.7
C13 C24 H24 119.7
C17 C25 C34 119.4(4)
C17 C25 H25 120.3
C34 C25 H25 120.3
C32 C26 C36 121.0(5)
C32 C26 H26 119.5
C36 C26 H26 119.5
C23 C27 C12 116.1(4)
C23 C27 C37 134.1(4)
C12 C27 C37 107.2(4)
C2 C28 C17 103.4(3)
C2 C28 H28A 111.1
C17 C28 H28A 111.1
C2 C28 H28B 111.1
C17 C28 H28B 111.1
H28A C28 H28B 109.0
C18 C29 C6 120.9(4)
C18 C29 H29 119.6
C6 C29 H29 119.6
C34 C30 C9 116.3(4)
C34 C30 C31 134.6(4)
C9 C30 C31 106.6(4)
C20 C31 C30 102.9(4)
C20 C31 H31A 111.2
C30 C31 H31A 111.2
C20 C31 H31B 111.2
C30 C31 H31B 111.2
H31A C31 H31B 109.1
C26 C32 C5 120.3(5)
C26 C32 H32 119.8
C5 C32 H32 119.8
C35 C33 C22 121.8(4)
C35 C33 C12 119.7(4)
C22 C33 C12 111.6(4)
C30 C34 C25 122.2(4)
C30 C34 H34 118.9
C25 C34 H34 118.9
C20 C35 C33 122.6(5)
C20 C35 C9 111.7(4)
C33 C35 C9 119.3(4)
C26 C36 C13 121.0(5)
C26 C36 H36 119.5
C13 C36 H36 119.5
C27 C37 C22 103.6(3)
C27 C37 H37A 111.0
C22 C37 H37A 111.0
C27 C37 H37B 111.0
C22 C37 H37B 111.0
H37A C37 H37B 109.0

loop_
_geom_bond_atom_site_label_1
_geom_bond_atom_site_label_2
_geom_bond_distance
C1 C5 1.410(6)
C1 C13 1.431(6)
C1 C7 1.437(6)
C2 C21 1.388(5)
C2 C10 1.407(6)
C2 C28 1.549(5)
C3 C11 1.364(6)
C3 C5 1.435(6)
C3 H3 0.9500
C4 C8 1.426(6)
C4 C7 1.435(5)
C4 C11 1.441(6)
C5 C32 1.404(6)
C6 C29 1.402(6)
C6 C7 1.415(6)
C6 C14 1.445(6)
C8 C18 1.400(6)
C8 C21 1.485(5)
C9 C16 1.383(5)
C9 C30 1.396(6)
C9 C35 1.438(6)
C10 C12 1.365(6)
C10 C16 1.432(5)
C11 H11 0.9500
C12 C27 1.395(6)
C12 C33 1.438(6)
C13 C36 1.416(6)
C13 C24 1.434(6)
C14 C24 1.348(6)
C14 H14 0.9500
C15 C20 1.397(6)
C15 C19 1.452(6)
C15 H15 0.9500
C16 C17 1.384(6)
C17 C25 1.399(6)
C17 C28 1.556(5)
C18 C29 1.396(6)
C18 H18 0.9500
C19 C22 1.389(6)
C19 H19 0.9500
C20 C35 1.392(6)
C20 C31 1.546(6)
C21 C23 1.466(6)
C22 C33 1.397(6)
C22 C37 1.549(6)
C23 C27 1.394(5)
C23 H23 0.9500
C24 H24 0.9500
C25 C34 1.438(6)
C25 H25 0.9500
C26 C32 1.372(6)
C26 C36 1.384(7)
C26 H26 0.9500
C27 C37 1.547(6)
C28 H28A 0.9900
C28 H28B 0.9900
C29 H29 0.9500
C30 C34 1.370(6)
C30 C31 1.570(6)
C31 H31A 0.9900
C31 H31B 0.9900
C32 H32 0.9500
C33 C35 1.395(6)
C34 H34 0.9500
C36 H36 0.9500
C37 H37A 0.9900
C37 H37B 0.9900
